data_4068004
loop_
_publ_author_name
'Doshi, Ami'
'Sundararaman, Anand'
'Venkatasubbaiah, Krishnan'
'Zakharov, Lev N.'
'Rheingold, Arnold L.'
'Myahkostupov, Mykhaylo'
'Piotrowiak, Piotr'
'J\"akle, Frieder'

_publ_section_title
;
 Pentafluorophenyl Copper--Pyridine Complexes: Synthesis, Supramolecular
 Structures via Cuprophilic and \p-Stacking Interactions, and Solid-State
 Luminescence
;
_journal_issue 4
_journal_name_full Organometallics
_journal_page_first 1546
_journal_paper_doi 10.1021/om200989b
_journal_volume 31
_journal_year 2012
_chemical_formula_sum 'C16 H8 Cu F5 N2'
_chemical_formula_weight 386.79
_chemical_name_systematic
; 
 ? 
;
_space_group_IT_number 14
_symmetry_cell_setting monoclinic
_symmetry_space_group_name_Hall '-P 2ybc'
_symmetry_space_group_name_H-M 'P 1 21/c 1'
_atom_sites_solution_hydrogens difmap
_atom_sites_solution_primary direct
_atom_sites_solution_secondary difmap
_audit_creation_method SHELXTL
_cell_angle_alpha 90.00
_cell_angle_beta 112.065(2)
_cell_angle_gamma 90.00
_cell_formula_units_Z 4
_cell_length_a 8.7282(9)
_cell_length_b 24.282(3)
_cell_length_c 7.0340(7)
_cell_measurement_temperature 100(2)
_cell_volume 1381.6(3)
_computing_cell_refinement 'Bruker SAINT'
_computing_data_collection 'Bruker SMART'
_computing_data_reduction 'Bruker SAINT'
_computing_molecular_graphics 'Bruker SHELXTL'
_computing_publication_material 'Bruker SHELXTL'
_computing_structure_refinement 'Bruker SHELXTL'
_computing_structure_solution 'Bruker SHELXTL'
_diffrn_ambient_temperature 100(2)
_diffrn_measured_fraction_theta_full 0.987
_diffrn_measured_fraction_theta_max 0.987
_diffrn_measurement_device_type 'Bruker Apex CCD detector'
_diffrn_measurement_method 'phi and omega scans'
_diffrn_radiation_monochromator graphite
_diffrn_radiation_source 'fine-focus sealed tube'
_diffrn_radiation_type MoK\a
_diffrn_radiation_wavelength 0.71073
_diffrn_reflns_av_R_equivalents 0.0205
_diffrn_reflns_av_sigmaI/netI 0.0356
_diffrn_reflns_limit_h_max 11
_diffrn_reflns_limit_h_min -11
_diffrn_reflns_limit_k_max 25
_diffrn_reflns_limit_k_min -31
_diffrn_reflns_limit_l_max 8
_diffrn_reflns_limit_l_min -9
_diffrn_reflns_number 8470
_diffrn_reflns_theta_full 27.50
_diffrn_reflns_theta_max 27.50
_diffrn_reflns_theta_min 1.68
_exptl_absorpt_coefficient_mu 1.640
_exptl_absorpt_correction_T_max 0.8531
_exptl_absorpt_correction_T_min 0.6845
_exptl_absorpt_correction_type multi-scan
_exptl_absorpt_process_details SADABS
_exptl_crystal_colour Orange
_exptl_crystal_density_diffrn 1.859
_exptl_crystal_density_method 'not measured'
_exptl_crystal_description Block
_exptl_crystal_F_000 768
_exptl_crystal_size_max 0.25
_exptl_crystal_size_mid 0.19
_exptl_crystal_size_min 0.10
_refine_diff_density_max 0.384
_refine_diff_density_min -0.236
_refine_diff_density_rms 0.066
_refine_ls_extinction_method none
_refine_ls_goodness_of_fit_ref 0.967
_refine_ls_hydrogen_treatment refall
_refine_ls_matrix_type full
_refine_ls_number_parameters 249
_refine_ls_number_reflns 3127
_refine_ls_number_restraints 0
_refine_ls_restrained_S_all 0.967
_refine_ls_R_factor_all 0.0368
_refine_ls_R_factor_gt 0.0272
_refine_ls_shift/su_max 0.001
_refine_ls_shift/su_mean 0.000
_refine_ls_structure_factor_coef Fsqd
_refine_ls_weighting_details 'calc w=1/[\s^2^(Fo^2^)+(0.0345P)^2^+0.0000P] where P=(Fo^2^+2Fc^2^)/3'
_refine_ls_weighting_scheme calc
_refine_ls_wR_factor_gt 0.0628
_refine_ls_wR_factor_ref 0.0649
_reflns_number_gt 2533
_reflns_number_total 3127
_reflns_threshold_expression >2sigma(I)
_cod_data_source_file om200989b_si_002.cif
_cod_data_source_block fjak8a
_cod_depositor_comments
;
The following automatic conversions were performed:

'_symmetry_cell_setting' value 'Monoclinic' changed to 'monoclinic'
according to /home/saulius/struct/CIF-dictionaries/cif_core.dic
dictionary named 'cif_core.dic' version 2.4.1 from 2010-06-29.

Automatic conversion script
Id: cif_fix_values 1715 2011-07-08 13:25:40Z adriana 
;
_cod_original_cell_volume 1381.6(2)
_cod_original_sg_symbol_H-M P2(1)/c
_cod_original_formula_sum 'C16 H8 Cu1 F5 N2'
_cod_database_code 4068004

loop_
_symmetry_equiv_pos_as_xyz
'x, y, z'
'-x, y+1/2, -z+1/2'
'-x, -y, -z'
'x, -y-1/2, z-1/2'

loop_
_atom_site_label
_atom_site_type_symbol
_atom_site_fract_x
_atom_site_fract_y
_atom_site_fract_z
_atom_site_U_iso_or_equiv
_atom_site_adp_type
_atom_site_occupancy
_atom_site_symmetry_multiplicity
_atom_site_calc_flag
Cu1 Cu 0.19361(3) 0.659438(10) 0.93918(4) 0.02031(8) Uani 1 1 d
N1 N 0.23808(19) 0.74115(6) 0.9543(2) 0.0166(3) Uani 1 1 d
N2 N 0.44414(19) 0.66029(6) 1.1236(2) 0.0170(3) Uani 1 1 d
C1 C 0.0361(2) 0.60100(8) 0.8623(3) 0.0172(4) Uani 1 1 d
C2 C 0.0667(2) 0.55064(8) 0.7930(3) 0.0183(4) Uani 1 1 d
C3 C -0.0435(2) 0.50735(8) 0.7363(3) 0.0188(4) Uani 1 1 d
C4 C -0.1964(2) 0.51331(8) 0.7486(3) 0.0193(4) Uani 1 1 d
C5 C -0.2346(2) 0.56217(8) 0.8192(3) 0.0190(4) Uani 1 1 d
C6 C -0.1188(2) 0.60393(8) 0.8728(3) 0.0182(4) Uani 1 1 d
C7 C 0.1290(2) 0.78085(8) 0.8601(3) 0.0198(4) Uani 1 1 d
C8 C 0.1617(3) 0.83614(8) 0.8951(3) 0.0212(4) Uani 1 1 d
C9 C 0.3135(2) 0.85206(8) 1.0364(3) 0.0204(4) Uani 1 1 d
C10 C 0.4289(2) 0.81177(8) 1.1329(3) 0.0186(4) Uani 1 1 d
C11 C 0.3887(2) 0.75691(8) 1.0889(3) 0.0154(4) Uani 1 1 d
C12 C 0.5050(2) 0.71086(8) 1.1850(3) 0.0163(4) Uani 1 1 d
C13 C 0.6633(2) 0.71890(8) 1.3286(3) 0.0197(4) Uani 1 1 d
C14 C 0.7613(3) 0.67337(9) 1.4121(3) 0.0221(4) Uani 1 1 d
C15 C 0.6999(2) 0.62163(9) 1.3467(3) 0.0225(4) Uani 1 1 d
C16 C 0.5416(2) 0.61659(8) 1.2022(3) 0.0204(4) Uani 1 1 d
F1 F 0.21650(13) 0.54086(5) 0.77966(18) 0.0256(3) Uani 1 1 d
F2 F -0.00470(14) 0.45914(4) 0.66969(17) 0.0260(3) Uani 1 1 d
F3 F -0.30703(14) 0.47190(5) 0.69259(18) 0.0280(3) Uani 1 1 d
F4 F -0.38424(13) 0.56830(5) 0.83204(18) 0.0277(3) Uani 1 1 d
F5 F -0.16667(14) 0.65179(4) 0.93982(18) 0.0253(3) Uani 1 1 d
H7 H 0.027(2) 0.7686(7) 0.766(3) 0.012(5) Uiso 1 1 d
H8 H 0.079(2) 0.8623(8) 0.824(3) 0.016(5) Uiso 1 1 d
H9 H 0.339(2) 0.8878(8) 1.072(3) 0.011(5) Uiso 1 1 d
H10 H 0.535(3) 0.8219(8) 1.228(3) 0.023(5) Uiso 1 1 d
H13 H 0.700(2) 0.7533(8) 1.369(3) 0.018(5) Uiso 1 1 d
H14 H 0.867(3) 0.6792(8) 1.511(3) 0.019(5) Uiso 1 1 d
H15 H 0.761(3) 0.5895(9) 1.393(3) 0.029(6) Uiso 1 1 d
H16 H 0.497(2) 0.5821(8) 1.154(3) 0.018(5) Uiso 1 1 d

loop_
_atom_site_aniso_label
_atom_site_aniso_U_11
_atom_site_aniso_U_22
_atom_site_aniso_U_33
_atom_site_aniso_U_23
_atom_site_aniso_U_13
_atom_site_aniso_U_12
Cu1 0.01927(14) 0.01987(14) 0.02084(14) -0.00214(10) 0.00644(10) -0.00430(10)
N1 0.0159(8) 0.0181(8) 0.0169(8) -0.0002(7) 0.0073(7) 0.0008(6)
N2 0.0180(8) 0.0163(8) 0.0182(8) 0.0016(7) 0.0085(7) 0.0009(6)
C1 0.0184(10) 0.0169(10) 0.0127(10) 0.0033(8) 0.0019(8) 0.0004(8)
C2 0.0149(10) 0.0246(11) 0.0154(10) 0.0042(8) 0.0057(8) 0.0027(8)
C3 0.0272(11) 0.0140(10) 0.0152(10) -0.0005(8) 0.0080(8) 0.0023(8)
C4 0.0216(10) 0.0174(10) 0.0173(10) 0.0018(8) 0.0054(8) -0.0063(8)
C5 0.0157(10) 0.0237(10) 0.0179(10) 0.0031(8) 0.0069(8) 0.0017(8)
C6 0.0218(10) 0.0156(10) 0.0151(10) 0.0002(8) 0.0044(8) 0.0035(8)
C7 0.0154(10) 0.0252(11) 0.0183(10) 0.0011(8) 0.0057(9) 0.0021(8)
C8 0.0222(11) 0.0201(10) 0.0227(11) 0.0035(8) 0.0102(9) 0.0065(8)
C9 0.0263(11) 0.0160(10) 0.0232(11) -0.0001(8) 0.0144(9) -0.0004(8)
C10 0.0185(10) 0.0207(10) 0.0178(10) -0.0002(8) 0.0081(9) -0.0016(8)
C11 0.0152(9) 0.0194(10) 0.0137(9) 0.0014(8) 0.0079(8) 0.0000(7)
C12 0.0171(10) 0.0209(10) 0.0145(10) 0.0029(8) 0.0099(8) 0.0012(8)
C13 0.0183(10) 0.0202(11) 0.0207(11) -0.0002(8) 0.0076(8) -0.0023(8)
C14 0.0160(10) 0.0306(12) 0.0196(11) 0.0052(9) 0.0066(9) 0.0011(8)
C15 0.0213(11) 0.0238(11) 0.0250(11) 0.0089(9) 0.0117(9) 0.0069(9)
C16 0.0218(11) 0.0188(11) 0.0235(11) 0.0029(9) 0.0117(9) 0.0018(8)
F1 0.0204(6) 0.0273(7) 0.0326(7) -0.0004(5) 0.0141(5) 0.0024(5)
F2 0.0366(7) 0.0164(6) 0.0288(7) -0.0032(5) 0.0168(6) 0.0014(5)
F3 0.0300(7) 0.0230(6) 0.0312(7) -0.0042(5) 0.0117(6) -0.0115(5)
F4 0.0181(6) 0.0332(7) 0.0335(7) -0.0022(6) 0.0117(5) -0.0009(5)
F5 0.0244(6) 0.0198(6) 0.0302(7) -0.0060(5) 0.0084(5) 0.0043(5)

loop_
_atom_type_symbol
_atom_type_description
_atom_type_scat_dispersion_real
_atom_type_scat_dispersion_imag
_atom_type_scat_source
C C 0.0033 0.0016 'International Tables Vol C Tables 4.2.6.8 and 6.1.1.4'
H H 0.0000 0.0000 'International Tables Vol C Tables 4.2.6.8 and 6.1.1.4'
N N 0.0061 0.0033 'International Tables Vol C Tables 4.2.6.8 and 6.1.1.4'
F F 0.0171 0.0103 'International Tables Vol C Tables 4.2.6.8 and 6.1.1.4'
Cu Cu 0.3201 1.2651 'International Tables Vol C Tables 4.2.6.8 and 6.1.1.4'

loop_
_geom_angle_atom_site_label_1
_geom_angle_atom_site_label_2
_geom_angle_atom_site_label_3
_geom_angle
C1 Cu1 N1 148.30(7)
C1 Cu1 N2 131.35(7)
N1 Cu1 N2 79.69(6)
C7 N1 C11 117.65(16)
C7 N1 Cu1 126.44(13)
C11 N1 Cu1 115.57(12)
C16 N2 C12 118.51(17)
C16 N2 Cu1 127.13(13)
C12 N2 Cu1 113.92(12)
C2 C1 C6 112.80(17)
C2 C1 Cu1 123.03(14)
C6 C1 Cu1 124.16(14)
F1 C2 C1 119.73(17)
F1 C2 C3 115.38(16)
C1 C2 C3 124.88(17)
F2 C3 C4 119.20(17)
F2 C3 C2 121.56(17)
C4 C3 C2 119.24(17)
F3 C4 C5 120.41(17)
F3 C4 C3 120.56(17)
C5 C4 C3 119.03(17)
F4 C5 C4 119.38(17)
F4 C5 C6 121.87(17)
C4 C5 C6 118.74(17)
F5 C6 C5 115.35(16)
F5 C6 C1 119.36(17)
C5 C6 C1 125.29(18)
N1 C7 C8 123.52(19)
N1 C7 H7 115.5(11)
C8 C7 H7 121.0(11)
C7 C8 C9 118.74(19)
C7 C8 H8 119.7(12)
C9 C8 H8 121.5(12)
C8 C9 C10 118.67(19)
C8 C9 H9 122.5(12)
C10 C9 H9 118.8(12)
C11 C10 C9 119.60(19)
C11 C10 H10 120.3(13)
C9 C10 H10 120.1(13)
N1 C11 C10 121.79(17)
N1 C11 C12 114.94(16)
C10 C11 C12 123.28(17)
N2 C12 C13 121.95(17)
N2 C12 C11 114.84(16)
C13 C12 C11 123.21(17)
C14 C13 C12 118.95(19)
C14 C13 H13 121.0(13)
C12 C13 H13 120.0(13)
C15 C14 C13 119.1(2)
C15 C14 H14 122.6(12)
C13 C14 H14 118.3(13)
C14 C15 C16 118.97(19)
C14 C15 H15 123.3(14)
C16 C15 H15 117.7(13)
N2 C16 C15 122.53(19)
N2 C16 H16 116.7(12)
C15 C16 H16 120.8(12)

loop_
_geom_bond_atom_site_label_1
_geom_bond_atom_site_label_2
_geom_bond_distance
Cu1 C1 1.9074(19)
Cu1 N1 2.0168(16)
Cu1 N2 2.0817(16)
N1 C7 1.342(2)
N1 C11 1.355(2)
N2 C16 1.343(2)
N2 C12 1.343(2)
C1 C2 1.379(3)
C1 C6 1.383(3)
C2 F1 1.367(2)
C2 C3 1.378(3)
C3 F2 1.350(2)
C3 C4 1.378(3)
C4 F3 1.346(2)
C4 C5 1.375(3)
C5 F4 1.351(2)
C5 C6 1.380(3)
C6 F5 1.377(2)
C7 C8 1.375(3)
C7 H7 0.936(19)
C8 C9 1.380(3)
C8 H8 0.95(2)
C9 C10 1.385(3)
C9 H9 0.909(19)
C10 C11 1.383(3)
C10 H10 0.95(2)
C11 C12 1.491(3)
C12 C13 1.385(3)
C13 C14 1.386(3)
C13 H13 0.90(2)
C14 C15 1.376(3)
C14 H14 0.94(2)
C15 C16 1.379(3)
C15 H15 0.93(2)
C16 H16 0.932(19)
